data_7246739
loop_
_publ_author_name
'Liu, Miaochang'
'Xu, Xinyue'
'Chen, Yating'
'Ding, Qiuping'
'Lei, Yunxiang'
'Wu, Huayue'
'Huang, Xiaobo'

_publ_section_title
;
 Crystal structures, dual-state emissions and polymer-based doped
 room-temperature phosphorescence of 8-benzyloxyisoquinoline derivatives
;
_journal_issue 22
_journal_name_full CrystEngComm
_journal_page_first 3264
_journal_page_last 3270
_journal_paper_doi 10.1039/D3CE00231D
_journal_volume 25
_journal_year 2023
_chemical_absolute_configuration unk
_chemical_formula_sum 'C24 H24 N4 O3'
_chemical_formula_weight 416.47
_space_group_crystal_system monoclinic
_space_group_IT_number 4
_space_group_name_Hall 'P 2yb'
_space_group_name_H-M_alt 'P 1 21 1'
_atom_sites_solution_hydrogens geom
_audit_creation_method SHELXL-2013
_audit_update_record
;
2023-03-03 deposited with the CCDC.	2023-04-26 downloaded from the CCDC.
;
_cell_angle_alpha 90
_cell_angle_beta 90.254(3)
_cell_angle_gamma 90
_cell_formula_units_Z 4
_cell_length_a 10.7300(9)
_cell_length_b 13.6341(10)
_cell_length_c 14.8150(14)
_cell_measurement_reflns_used 3638
_cell_measurement_temperature 296(2)
_cell_measurement_theta_max 48.498
_cell_measurement_theta_min 4.831
_cell_volume 2167.3(3)
_computing_cell_refinement 'Bruker SAINT'
_computing_data_collection 'Bruker APEX2'
_computing_data_reduction 'Bruker SAINT'
_computing_molecular_graphics 'Bruker SHELXTL'
_computing_publication_material 'Bruker SHELXTL'
_computing_structure_refinement 'SHELXL-2013 (Sheldrick, 2013)'
_computing_structure_solution 'SHELXS-97 (Sheldrick 2008)'
_diffrn_ambient_temperature 296(2)
_diffrn_measured_fraction_theta_full 0.990
_diffrn_measured_fraction_theta_max 0.991
_diffrn_measurement_device_type 'Bruker APEX-II CCD'
_diffrn_measurement_method '\f and \w scans'
_diffrn_radiation_type MoK\a
_diffrn_radiation_wavelength 0.71073
_diffrn_reflns_av_R_equivalents 0.0199
_diffrn_reflns_av_unetI/netI 0.0519
_diffrn_reflns_Laue_measured_fraction_full 0.990
_diffrn_reflns_Laue_measured_fraction_max 0.991
_diffrn_reflns_limit_h_max 12
_diffrn_reflns_limit_h_min -12
_diffrn_reflns_limit_k_max 16
_diffrn_reflns_limit_k_min -16
_diffrn_reflns_limit_l_max 9
_diffrn_reflns_limit_l_min -17
_diffrn_reflns_number 10438
_diffrn_reflns_point_group_measured_fraction_full 0.932
_diffrn_reflns_point_group_measured_fraction_max 0.931
_diffrn_reflns_theta_full 25.242
_diffrn_reflns_theta_max 25.500
_diffrn_reflns_theta_min 2.349
_exptl_absorpt_coefficient_mu 0.086
_exptl_absorpt_correction_T_max 0.7456
_exptl_absorpt_correction_T_min 0.6576
_exptl_absorpt_correction_type multi-scan
_exptl_absorpt_process_details sadabs
_exptl_crystal_colour yellow
_exptl_crystal_density_diffrn 1.276
_exptl_crystal_description prismatic
_exptl_crystal_F_000 880
_exptl_crystal_size_max 0.190
_exptl_crystal_size_mid 0.170
_exptl_crystal_size_min 0.130
_refine_diff_density_max 0.145
_refine_diff_density_min -0.122
_refine_diff_density_rms 0.028
_refine_ls_abs_structure_details
; 
 Flack x determined using 1862 quotients [(I+)-(I-)]/[(I+)+(I-)] 
 (Parsons and Flack (2004), Acta Cryst. A60, s61). 
;
_refine_ls_abs_structure_Flack -0.8(8)
_refine_ls_extinction_coef 0.039(4)
_refine_ls_extinction_expression Fc^*^=kFc[1+0.001xFc^2^\l^3^/sin(2\q)]^-1/4^
_refine_ls_extinction_method SHELXL
_refine_ls_goodness_of_fit_ref 1.071
_refine_ls_hydrogen_treatment constr
_refine_ls_matrix_type full
_refine_ls_number_parameters 564
_refine_ls_number_reflns 7518
_refine_ls_number_restraints 1
_refine_ls_restrained_S_all 1.071
_refine_ls_R_factor_all 0.0792
_refine_ls_R_factor_gt 0.0487
_refine_ls_shift/su_max 0.000
_refine_ls_shift/su_mean 0.000
_refine_ls_structure_factor_coef Fsqd
_refine_ls_weighting_details 'w=1/[\s^2^(Fo^2^)+(0.0474P)^2^+0.1028P] where P=(Fo^2^+2Fc^2^)/3'
_refine_ls_weighting_scheme calc
_refine_ls_wR_factor_gt 0.1011
_refine_ls_wR_factor_ref 0.1224
_reflns_Friedel_coverage 0.798
_reflns_Friedel_fraction_full 0.867
_reflns_Friedel_fraction_max 0.865
_reflns_number_gt 5255
_reflns_number_total 7518
_reflns_threshold_expression 'I > 2\s(I)'
_cod_data_source_file d3ce00231d2.cif
_cod_data_source_block mo_dd18245_0m
_cod_depositor_comments 'Adding full bibliography for 7246730--7246739.cif.'
_cod_original_sg_symbol_H-M 'P 21'
_cod_database_code 7246739
_shelx_space_group_comment
; 
The symmetry employed for this shelxl refinement is uniquely defined 
by the following loop, which should always be used as a source of 
symmetry information in preference to the above space-group names. 
They are only intended as comments. 
;
_shelx_estimated_absorpt_t_min 0.984
_shelx_estimated_absorpt_t_max 0.989
_shelxl_version_number 2013-4

loop_
_space_group_symop_operation_xyz
'x, y, z'
'-x, y+1/2, -z'

loop_
_atom_site_label
_atom_site_type_symbol
_atom_site_fract_x
_atom_site_fract_y
_atom_site_fract_z
_atom_site_U_iso_or_equiv
_atom_site_adp_type
_atom_site_occupancy
_atom_site_site_symmetry_order
_atom_site_calc_flag
_atom_site_refinement_flags_posn
_atom_site_refinement_flags_adp
_atom_site_refinement_flags_occupancy
_atom_site_disorder_assembly
_atom_site_disorder_group
N1 N 1.0425(3) 0.0865(3) 0.0320(2) 0.0634(9) Uani 1 1 d . . . . .
N2 N 0.9942(3) 0.0239(3) 0.1731(2) 0.0636(10) Uani 1 1 d . . . . .
N3 N 0.4419(4) 0.0994(5) 0.2338(4) 0.1200(19) Uani 1 1 d . . . . .
N4 N 0.8352(5) 0.1214(3) 0.6469(3) 0.0794(12) Uani 1 1 d . . . . .
N5 N 0.7183(3) 0.3987(2) 0.1627(2) 0.0578(9) Uani 1 1 d . . . . .
N6 N 0.6669(3) 0.4551(2) 0.3049(2) 0.0525(8) Uani 1 1 d . . . . .
N7 N 0.1176(4) 0.3589(4) 0.3672(4) 0.1156(19) Uani 1 1 d . . . . .
N8 N 0.4680(6) 0.3272(4) 0.7845(4) 0.1031(16) Uani 1 1 d . . . . .
O1 O 0.7490(2) 0.06872(19) 0.22568(19) 0.0613(7) Uani 1 1 d . . . . .
O2 O 0.9339(4) 0.1465(4) 0.6810(3) 0.1244(16) Uani 1 1 d . . . . .
O3 O 0.7460(4) 0.0921(3) 0.6900(2) 0.1045(12) Uani 1 1 d . . . . .
O4 O 0.4250(2) 0.39308(18) 0.36036(19) 0.0552(7) Uani 1 1 d . . . . .
O5 O 0.5657(6) 0.3156(5) 0.8237(3) 0.171(3) Uani 1 1 d . . . . .
O6 O 0.3689(5) 0.3375(4) 0.8218(3) 0.1426(19) Uani 1 1 d . . . . .
C1 C 1.0097(4) 0.1150(3) -0.0522(3) 0.0658(12) Uani 1 1 d . . . . .
C2 C 0.8894(5) 0.1128(3) -0.0818(3) 0.0712(13) Uani 1 1 d . . . . .
H2 H 0.8711 0.1232 -0.1425 0.085 Uiso 1 1 calc R U . . .
C3 C 0.7923(4) 0.0947(3) -0.0197(3) 0.0630(11) Uani 1 1 d . . . . .
C4 C 0.6653(5) 0.1034(3) -0.0455(3) 0.0742(13) Uani 1 1 d . . . . .
H4 H 0.6454 0.1121 -0.1062 0.089 Uiso 1 1 calc R U . . .
C5 C 0.5720(4) 0.0993(3) 0.0159(4) 0.0700(13) Uani 1 1 d . . . . .
C6 C 0.6043(4) 0.0880(3) 0.1079(3) 0.0654(11) Uani 1 1 d . . . . .
C7 C 0.7268(4) 0.0766(3) 0.1348(3) 0.0589(11) Uani 1 1 d . . . . .
C8 C 0.8245(4) 0.0747(3) 0.0711(3) 0.0565(10) Uani 1 1 d . . . . .
C9 C 0.9559(4) 0.0619(3) 0.0902(3) 0.0595(11) Uani 1 1 d . . . . .
C10 C 1.1149(5) 0.1449(4) -0.1120(4) 0.0886(16) Uani 1 1 d . . . . .
H10A H 1.1581 0.1995 -0.0856 0.133 Uiso 1 1 calc R U . . .
H10B H 1.0827 0.1634 -0.1701 0.133 Uiso 1 1 calc R U . . .
H10C H 1.1716 0.0909 -0.1188 0.133 Uiso 1 1 calc R U . . .
C11 C 0.4370(4) 0.1106(4) -0.0119(4) 0.0945(18) Uani 1 1 d . . . . .
H11A H 0.4110 0.1771 -0.0021 0.142 Uiso 1 1 calc R U . . .
H11B H 0.3864 0.0672 0.0235 0.142 Uiso 1 1 calc R U . . .
H11C H 0.4280 0.0945 -0.0747 0.142 Uiso 1 1 calc R U . . .
C12 C 0.5132(5) 0.0924(4) 0.1773(4) 0.0829(15) Uani 1 1 d . . . . .
C13 C 0.9470(4) -0.0743(3) 0.1945(3) 0.0722(13) Uani 1 1 d . . . . .
H13A H 0.9903 -0.1226 0.1582 0.087 Uiso 1 1 calc R U . . .
H13B H 0.8590 -0.0778 0.1796 0.087 Uiso 1 1 calc R U . . .
C14 C 0.9653(4) -0.0979(4) 0.2933(3) 0.0814(14) Uani 1 1 d . . . . .
H14A H 0.9372 -0.1642 0.3052 0.098 Uiso 1 1 calc R U . . .
H14B H 0.9159 -0.0534 0.3297 0.098 Uiso 1 1 calc R U . . .
C15 C 1.1015(4) -0.0882(5) 0.3188(4) 0.0996(19) Uani 1 1 d . . . . .
H15A H 1.1115 -0.0981 0.3833 0.120 Uiso 1 1 calc R U . . .
H15B H 1.1496 -0.1381 0.2879 0.120 Uiso 1 1 calc R U . . .
C16 C 1.1487(4) 0.0114(5) 0.2935(3) 0.0867(16) Uani 1 1 d . . . . .
H16A H 1.2371 0.0154 0.3071 0.104 Uiso 1 1 calc R U . . .
H16B H 1.1063 0.0606 0.3294 0.104 Uiso 1 1 calc R U . . .
C17 C 1.1278(4) 0.0332(4) 0.1937(3) 0.0775(14) Uani 1 1 d . . . . .
H17A H 1.1559 0.0992 0.1800 0.093 Uiso 1 1 calc R U . . .
H17B H 1.1750 -0.0125 0.1572 0.093 Uiso 1 1 calc R U . . .
C18 C 0.7853(5) 0.1598(3) 0.2654(3) 0.0701(13) Uani 1 1 d . . . . .
H18A H 0.7232 0.2095 0.2522 0.084 Uiso 1 1 calc R U . . .
H18B H 0.8641 0.1811 0.2402 0.084 Uiso 1 1 calc R U . . .
C19 C 0.7981(4) 0.1473(3) 0.3656(3) 0.0582(11) Uani 1 1 d . . . . .
C20 C 0.8956(4) 0.1926(3) 0.4106(3) 0.0685(12) Uani 1 1 d . . . . .
H20 H 0.9531 0.2294 0.3782 0.082 Uiso 1 1 calc R U . . .
C21 C 0.9084(4) 0.1838(3) 0.5018(3) 0.0702(12) Uani 1 1 d . . . . .
H21 H 0.9739 0.2148 0.5317 0.084 Uiso 1 1 calc R U . . .
C22 C 0.8240(4) 0.1290(3) 0.5488(3) 0.0616(11) Uani 1 1 d . . . . .
C23 C 0.7266(4) 0.0827(3) 0.5068(3) 0.0662(11) Uani 1 1 d . . . . .
H23 H 0.6700 0.0457 0.5399 0.079 Uiso 1 1 calc R U . . .
C24 C 0.7138(4) 0.0920(3) 0.4149(3) 0.0642(11) Uani 1 1 d . . . . .
H24 H 0.6481 0.0609 0.3854 0.077 Uiso 1 1 calc R U . . .
C25 C 0.6877(4) 0.3666(3) 0.0786(3) 0.0615(11) Uani 1 1 d . . . . .
C26 C 0.5672(4) 0.3564(3) 0.0523(3) 0.0663(12) Uani 1 1 d . . . . .
H26 H 0.5487 0.3421 -0.0077 0.080 Uiso 1 1 calc R U . . .
C27 C 0.4705(4) 0.3673(3) 0.1146(3) 0.0594(11) Uani 1 1 d . . . . .
C28 C 0.3452(4) 0.3541(3) 0.0894(3) 0.0729(13) Uani 1 1 d . . . . .
H28 H 0.3263 0.3440 0.0288 0.087 Uiso 1 1 calc R U . . .
C29 C 0.2509(4) 0.3555(3) 0.1496(4) 0.0736(13) Uani 1 1 d . . . . .
C30 C 0.2841(4) 0.3677(3) 0.2417(3) 0.0644(12) Uani 1 1 d . . . . .
C31 C 0.4044(4) 0.3843(3) 0.2687(3) 0.0540(10) Uani 1 1 d . . . . .
C32 C 0.5014(4) 0.3903(3) 0.2049(3) 0.0515(10) Uani 1 1 d . . . . .
C33 C 0.6305(4) 0.4145(3) 0.2224(3) 0.0503(10) Uani 1 1 d . . . . .
C34 C 0.7955(4) 0.3508(4) 0.0166(3) 0.0823(15) Uani 1 1 d . . . . .
H34A H 0.8376 0.4120 0.0068 0.123 Uiso 1 1 calc R U . . .
H34B H 0.7658 0.3255 -0.0400 0.123 Uiso 1 1 calc R U . . .
H34C H 0.8524 0.3047 0.0433 0.123 Uiso 1 1 calc R U . . .
C35 C 0.1166(4) 0.3432(5) 0.1218(4) 0.107(2) Uani 1 1 d . . . . .
H35A H 0.0787 0.2929 0.1578 0.161 Uiso 1 1 calc R U . . .
H35B H 0.1124 0.3250 0.0593 0.161 Uiso 1 1 calc R U . . .
H35C H 0.0730 0.4039 0.1306 0.161 Uiso 1 1 calc R U . . .
C36 C 0.1913(5) 0.3628(4) 0.3122(4) 0.0824(16) Uani 1 1 d . . . . .
C37 C 0.6058(4) 0.5476(3) 0.3298(3) 0.0589(11) Uani 1 1 d . . . . .
H37A H 0.5174 0.5434 0.3165 0.071 Uiso 1 1 calc R U . . .
H37B H 0.6404 0.6009 0.2945 0.071 Uiso 1 1 calc R U . . .
C38 C 0.6249(4) 0.5679(3) 0.4289(3) 0.0699(12) Uani 1 1 d . . . . .
H38A H 0.5867 0.5160 0.4640 0.084 Uiso 1 1 calc R U . . .
H38B H 0.5846 0.6292 0.4446 0.084 Uiso 1 1 calc R U . . .
C39 C 0.7618(4) 0.5740(4) 0.4518(3) 0.0799(14) Uani 1 1 d . . . . .
H39A H 0.7725 0.5811 0.5166 0.096 Uiso 1 1 calc R U . . .
H39B H 0.7983 0.6309 0.4228 0.096 Uiso 1 1 calc R U . . .
C40 C 0.8268(4) 0.4817(4) 0.4200(3) 0.0719(13) Uani 1 1 d . . . . .
H40A H 0.9159 0.4888 0.4293 0.086 Uiso 1 1 calc R U . . .
H40B H 0.7987 0.4266 0.4560 0.086 Uiso 1 1 calc R U . . .
C41 C 0.8016(3) 0.4606(3) 0.3214(3) 0.0634(11) Uani 1 1 d . . . . .
H41A H 0.8375 0.5121 0.2846 0.076 Uiso 1 1 calc R U . . .
H41B H 0.8404 0.3990 0.3048 0.076 Uiso 1 1 calc R U . . .
C42 C 0.4778(5) 0.3063(3) 0.4006(3) 0.0740(13) Uani 1 1 d . . . . .
H42A H 0.5630 0.2977 0.3805 0.089 Uiso 1 1 calc R U . . .
H42B H 0.4302 0.2490 0.3826 0.089 Uiso 1 1 calc R U . . .
C43 C 0.4748(4) 0.3175(3) 0.5008(3) 0.0583(11) Uani 1 1 d . . . . .
C44 C 0.3650(4) 0.3354(3) 0.5460(3) 0.0695(12) Uani 1 1 d . . . . .
H44 H 0.2918 0.3448 0.5133 0.083 Uiso 1 1 calc R U . . .
C45 C 0.3624(4) 0.3397(4) 0.6387(3) 0.0766(14) Uani 1 1 d . . . . .
H45 H 0.2880 0.3514 0.6689 0.092 Uiso 1 1 calc R U . . .
C46 C 0.4706(5) 0.3267(3) 0.6855(3) 0.0695(12) Uani 1 1 d . . . . .
C47 C 0.5808(4) 0.3107(4) 0.6431(4) 0.0773(14) Uani 1 1 d . . . . .
H47 H 0.6540 0.3024 0.6761 0.093 Uiso 1 1 calc R U . . .
C48 C 0.5819(4) 0.3070(3) 0.5502(4) 0.0705(13) Uani 1 1 d . . . . .
H48 H 0.6570 0.2972 0.5205 0.085 Uiso 1 1 calc R U . . .

loop_
_atom_site_aniso_label
_atom_site_aniso_U_11
_atom_site_aniso_U_22
_atom_site_aniso_U_33
_atom_site_aniso_U_23
_atom_site_aniso_U_13
_atom_site_aniso_U_12
N1 0.063(2) 0.078(2) 0.050(2) 0.0018(19) -0.0003(17) 0.0068(18)
N2 0.055(2) 0.080(2) 0.057(2) 0.0106(18) -0.0081(18) -0.0039(18)
N3 0.070(3) 0.150(5) 0.140(5) -0.002(4) 0.016(3) -0.015(3)
N4 0.102(3) 0.073(3) 0.063(3) 0.000(2) -0.013(3) 0.003(2)
N5 0.063(2) 0.0549(19) 0.055(2) -0.0003(17) 0.0037(18) -0.0025(16)
N6 0.0465(18) 0.0557(19) 0.055(2) -0.0101(16) -0.0065(15) 0.0020(15)
N7 0.064(3) 0.128(4) 0.155(5) -0.002(4) 0.021(3) -0.025(3)
N8 0.132(5) 0.109(4) 0.068(4) 0.002(3) 0.003(3) 0.025(3)
O1 0.0661(17) 0.0598(17) 0.0580(19) 0.0024(14) -0.0065(14) -0.0052(14)
O2 0.131(3) 0.161(4) 0.080(3) 0.002(3) -0.037(3) -0.018(3)
O3 0.136(3) 0.112(3) 0.066(2) 0.008(2) 0.014(2) -0.018(3)
O4 0.0530(15) 0.0505(14) 0.0620(19) 0.0017(13) 0.0015(14) 0.0034(12)
O5 0.180(5) 0.254(7) 0.079(4) -0.009(4) -0.033(3) 0.047(5)
O6 0.174(4) 0.170(4) 0.084(3) 0.014(3) 0.045(3) 0.052(4)
C1 0.077(3) 0.071(3) 0.049(3) 0.000(2) 0.001(2) 0.017(2)
C2 0.088(3) 0.079(3) 0.046(3) -0.004(2) -0.006(3) 0.017(3)
C3 0.072(3) 0.061(3) 0.056(3) -0.005(2) -0.016(2) 0.009(2)
C4 0.082(3) 0.072(3) 0.068(3) -0.011(2) -0.029(3) 0.010(3)
C5 0.067(3) 0.055(3) 0.088(4) -0.006(2) -0.026(3) 0.002(2)
C6 0.053(2) 0.061(3) 0.082(3) -0.001(2) -0.008(2) -0.002(2)
C7 0.062(3) 0.053(2) 0.062(3) 0.001(2) -0.009(2) -0.003(2)
C8 0.059(2) 0.058(2) 0.052(3) -0.002(2) -0.010(2) 0.006(2)
C9 0.062(3) 0.062(3) 0.054(3) -0.003(2) -0.010(2) 0.004(2)
C10 0.093(4) 0.109(4) 0.064(4) 0.010(3) 0.008(3) 0.015(3)
C11 0.074(3) 0.088(4) 0.121(5) -0.019(3) -0.037(3) 0.012(3)
C12 0.062(3) 0.084(4) 0.102(5) 0.007(3) -0.004(3) -0.006(3)
C13 0.062(3) 0.072(3) 0.082(4) 0.013(2) -0.004(2) 0.007(2)
C14 0.070(3) 0.093(3) 0.081(4) 0.034(3) -0.003(3) 0.012(3)
C15 0.067(3) 0.146(5) 0.086(4) 0.042(4) -0.010(3) 0.013(3)
C16 0.057(3) 0.140(5) 0.064(3) 0.014(3) -0.013(2) -0.003(3)
C17 0.055(3) 0.114(4) 0.063(3) 0.015(3) -0.010(2) -0.001(3)
C18 0.088(3) 0.060(3) 0.062(3) 0.002(2) 0.004(2) -0.011(2)
C19 0.062(2) 0.055(2) 0.058(3) 0.001(2) 0.003(2) 0.000(2)
C20 0.060(3) 0.074(3) 0.071(3) 0.004(2) 0.004(2) -0.017(2)
C21 0.061(3) 0.076(3) 0.074(4) -0.001(3) -0.009(2) -0.008(2)
C22 0.069(3) 0.060(3) 0.056(3) 0.001(2) -0.005(2) 0.005(2)
C23 0.077(3) 0.064(3) 0.058(3) 0.002(2) 0.006(2) -0.010(2)
C24 0.061(2) 0.066(3) 0.066(3) 0.002(2) 0.001(2) -0.012(2)
C25 0.076(3) 0.054(2) 0.054(3) -0.002(2) 0.005(2) -0.004(2)
C26 0.089(3) 0.062(3) 0.048(3) -0.003(2) -0.011(2) -0.009(2)
C27 0.068(3) 0.052(2) 0.058(3) 0.001(2) -0.010(2) -0.004(2)
C28 0.074(3) 0.067(3) 0.078(3) -0.008(2) -0.026(3) -0.004(2)
C29 0.064(3) 0.064(3) 0.092(4) -0.007(3) -0.022(3) -0.008(2)
C30 0.053(2) 0.054(3) 0.086(4) -0.006(2) -0.005(2) -0.0047(19)
C31 0.055(2) 0.045(2) 0.062(3) -0.0033(19) -0.006(2) -0.0016(18)
C32 0.058(2) 0.0410(19) 0.055(3) -0.0004(18) -0.008(2) -0.0027(18)
C33 0.055(2) 0.045(2) 0.050(3) -0.0001(17) -0.006(2) 0.0010(18)
C34 0.091(3) 0.090(3) 0.066(3) -0.011(3) 0.021(3) -0.015(3)
C35 0.076(3) 0.103(4) 0.143(6) -0.014(4) -0.039(3) -0.016(3)
C36 0.052(3) 0.076(3) 0.119(5) 0.000(3) -0.005(3) -0.016(2)
C37 0.057(2) 0.047(2) 0.072(3) -0.003(2) -0.003(2) -0.0024(19)
C38 0.075(3) 0.060(3) 0.075(3) -0.019(2) -0.003(2) 0.000(2)
C39 0.082(3) 0.083(3) 0.075(3) -0.016(3) -0.016(3) -0.013(3)
C40 0.059(3) 0.085(3) 0.072(3) -0.002(2) -0.013(2) -0.002(2)
C41 0.052(2) 0.072(3) 0.066(3) 0.000(2) -0.005(2) -0.003(2)
C42 0.096(3) 0.057(3) 0.069(3) 0.007(2) 0.008(3) 0.015(2)
C43 0.063(3) 0.046(2) 0.066(3) 0.0058(19) 0.011(2) 0.003(2)
C44 0.062(3) 0.076(3) 0.070(3) 0.011(2) 0.000(2) 0.011(2)
C45 0.071(3) 0.083(3) 0.075(4) 0.012(3) 0.021(3) 0.020(3)
C46 0.080(3) 0.066(3) 0.063(3) 0.002(2) 0.005(3) 0.007(2)
C47 0.067(3) 0.083(3) 0.081(4) -0.001(3) -0.010(3) -0.004(2)
C48 0.057(3) 0.078(3) 0.077(4) 0.005(2) 0.013(2) 0.003(2)

loop_
_atom_type_symbol
_atom_type_description
_atom_type_scat_dispersion_real
_atom_type_scat_dispersion_imag
_atom_type_scat_source
C C 0.0033 0.0016 'International Tables Vol C Tables 4.2.6.8 and 6.1.1.4'
H H 0.0000 0.0000 'International Tables Vol C Tables 4.2.6.8 and 6.1.1.4'
N N 0.0061 0.0033 'International Tables Vol C Tables 4.2.6.8 and 6.1.1.4'
O O 0.0106 0.0060 'International Tables Vol C Tables 4.2.6.8 and 6.1.1.4'

loop_
_geom_angle_atom_site_label_1
_geom_angle_atom_site_label_2
_geom_angle_atom_site_label_3
_geom_angle
_geom_angle_site_symmetry_1
_geom_angle_site_symmetry_3
_geom_angle_publ_flag
C9 N1 C1 119.8(4) . . ?
C9 N2 C13 115.4(3) . . ?
C9 N2 C17 115.8(3) . . ?
C13 N2 C17 111.8(3) . . ?
O2 N4 O3 123.8(5) . . ?
O2 N4 C22 117.4(5) . . ?
O3 N4 C22 118.8(4) . . ?
C33 N5 C25 119.9(3) . . ?
C33 N6 C41 116.0(3) . . ?
C33 N6 C37 115.9(3) . . ?
C41 N6 C37 110.8(3) . . ?
O5 N8 O6 124.0(6) . . ?
O5 N8 C46 117.4(6) . . ?
O6 N8 C46 118.6(6) . . ?
C7 O1 C18 112.5(3) . . ?
C31 O4 C42 113.4(3) . . ?
N1 C1 C2 122.2(4) . . ?
N1 C1 C10 115.5(4) . . ?
C2 C1 C10 122.2(4) . . ?
C1 C2 C3 119.6(4) . . ?
C1 C2 H2 120.2 . . ?
C3 C2 H2 120.2 . . ?
C8 C3 C2 118.4(4) . . ?
C8 C3 C4 120.2(4) . . ?
C2 C3 C4 121.3(4) . . ?
C5 C4 C3 121.8(4) . . ?
C5 C4 H4 119.1 . . ?
C3 C4 H4 119.1 . . ?
C4 C5 C6 118.2(4) . . ?
C4 C5 C11 121.5(5) . . ?
C6 C5 C11 120.3(5) . . ?
C7 C6 C5 121.3(4) . . ?
C7 C6 C12 116.9(5) . . ?
C5 C6 C12 121.7(4) . . ?
O1 C7 C6 117.0(4) . . ?
O1 C7 C8 121.9(4) . . ?
C6 C7 C8 121.1(4) . . ?
C3 C8 C7 116.9(4) . . ?
C3 C8 C9 116.3(4) . . ?
C7 C8 C9 126.6(4) . . ?
N1 C9 N2 117.8(4) . . ?
N1 C9 C8 122.1(4) . . ?
N2 C9 C8 120.1(4) . . ?
C1 C10 H10A 109.5 . . ?
C1 C10 H10B 109.5 . . ?
H10A C10 H10B 109.5 . . ?
C1 C10 H10C 109.5 . . ?
H10A C10 H10C 109.5 . . ?
H10B C10 H10C 109.5 . . ?
C5 C11 H11A 109.5 . . ?
C5 C11 H11B 109.5 . . ?
H11A C11 H11B 109.5 . . ?
C5 C11 H11C 109.5 . . ?
H11A C11 H11C 109.5 . . ?
H11B C11 H11C 109.5 . . ?
N3 C12 C6 177.4(6) . . ?
N2 C13 C14 111.1(4) . . ?
N2 C13 H13A 109.4 . . ?
C14 C13 H13A 109.4 . . ?
N2 C13 H13B 109.4 . . ?
C14 C13 H13B 109.4 . . ?
H13A C13 H13B 108.0 . . ?
C13 C14 C15 110.1(4) . . ?
C13 C14 H14A 109.6 . . ?
C15 C14 H14A 109.6 . . ?
C13 C14 H14B 109.6 . . ?
C15 C14 H14B 109.6 . . ?
H14A C14 H14B 108.1 . . ?
C16 C15 C14 110.1(4) . . ?
C16 C15 H15A 109.6 . . ?
C14 C15 H15A 109.6 . . ?
C16 C15 H15B 109.6 . . ?
C14 C15 H15B 109.6 . . ?
H15A C15 H15B 108.2 . . ?
C15 C16 C17 111.8(5) . . ?
C15 C16 H16A 109.3 . . ?
C17 C16 H16A 109.3 . . ?
C15 C16 H16B 109.3 . . ?
C17 C16 H16B 109.3 . . ?
H16A C16 H16B 107.9 . . ?
N2 C17 C16 108.9(4) . . ?
N2 C17 H17A 109.9 . . ?
C16 C17 H17A 109.9 . . ?
N2 C17 H17B 109.9 . . ?
C16 C17 H17B 109.9 . . ?
H17A C17 H17B 108.3 . . ?
O1 C18 C19 109.4(3) . . ?
O1 C18 H18A 109.8 . . ?
C19 C18 H18A 109.8 . . ?
O1 C18 H18B 109.8 . . ?
C19 C18 H18B 109.8 . . ?
H18A C18 H18B 108.2 . . ?
C20 C19 C24 118.9(4) . . ?
C20 C19 C18 119.4(4) . . ?
C24 C19 C18 121.7(4) . . ?
C21 C20 C19 120.8(4) . . ?
C21 C20 H20 119.6 . . ?
C19 C20 H20 119.6 . . ?
C20 C21 C22 119.2(4) . . ?
C20 C21 H21 120.4 . . ?
C22 C21 H21 120.4 . . ?
C21 C22 C23 121.8(4) . . ?
C21 C22 N4 119.5(4) . . ?
C23 C22 N4 118.7(4) . . ?
C22 C23 C24 118.7(4) . . ?
C22 C23 H23 120.6 . . ?
C24 C23 H23 120.6 . . ?
C23 C24 C19 120.6(4) . . ?
C23 C24 H24 119.7 . . ?
C19 C24 H24 119.7 . . ?
C26 C25 N5 121.5(4) . . ?
C26 C25 C34 123.2(4) . . ?
N5 C25 C34 115.1(4) . . ?
C25 C26 C27 120.6(4) . . ?
C25 C26 H26 119.7 . . ?
C27 C26 H26 119.7 . . ?
C26 C27 C28 121.5(4) . . ?
C26 C27 C32 118.5(4) . . ?
C28 C27 C32 120.0(4) . . ?
C29 C28 C27 122.7(5) . . ?
C29 C28 H28 118.6 . . ?
C27 C28 H28 118.6 . . ?
C28 C29 C30 116.8(4) . . ?
C28 C29 C35 122.4(5) . . ?
C30 C29 C35 120.8(5) . . ?
C31 C30 C29 122.2(4) . . ?
C31 C30 C36 116.6(4) . . ?
C29 C30 C36 121.2(4) . . ?
C30 C31 O4 116.6(4) . . ?
C30 C31 C32 120.8(4) . . ?
O4 C31 C32 122.6(3) . . ?
C31 C32 C27 116.8(4) . . ?
C31 C32 C33 127.0(4) . . ?
C27 C32 C33 116.2(4) . . ?
N5 C33 N6 117.1(3) . . ?
N5 C33 C32 122.1(4) . . ?
N6 C33 C32 120.8(4) . . ?
C25 C34 H34A 109.5 . . ?
C25 C34 H34B 109.5 . . ?
H34A C34 H34B 109.5 . . ?
C25 C34 H34C 109.5 . . ?
H34A C34 H34C 109.5 . . ?
H34B C34 H34C 109.5 . . ?
C29 C35 H35A 109.5 . . ?
C29 C35 H35B 109.5 . . ?
H35A C35 H35B 109.5 . . ?
C29 C35 H35C 109.5 . . ?
H35A C35 H35C 109.5 . . ?
H35B C35 H35C 109.5 . . ?
N7 C36 C30 179.4(6) . . ?
N6 C37 C38 110.1(3) . . ?
N6 C37 H37A 109.6 . . ?
C38 C37 H37A 109.6 . . ?
N6 C37 H37B 109.6 . . ?
C38 C37 H37B 109.6 . . ?
H37A C37 H37B 108.2 . . ?
C37 C38 C39 110.9(4) . . ?
C37 C38 H38A 109.4 . . ?
C39 C38 H38A 109.4 . . ?
C37 C38 H38B 109.4 . . ?
C39 C38 H38B 109.4 . . ?
H38A C38 H38B 108.0 . . ?
C38 C39 C40 109.4(4) . . ?
C38 C39 H39A 109.8 . . ?
C40 C39 H39A 109.8 . . ?
C38 C39 H39B 109.8 . . ?
C40 C39 H39B 109.8 . . ?
H39A C39 H39B 108.2 . . ?
C41 C40 C39 112.2(4) . . ?
C41 C40 H40A 109.2 . . ?
C39 C40 H40A 109.2 . . ?
C41 C40 H40B 109.2 . . ?
C39 C40 H40B 109.2 . . ?
H40A C40 H40B 107.9 . . ?
N6 C41 C40 110.1(3) . . ?
N6 C41 H41A 109.6 . . ?
C40 C41 H41A 109.6 . . ?
N6 C41 H41B 109.6 . . ?
C40 C41 H41B 109.6 . . ?
H41A C41 H41B 108.2 . . ?
O4 C42 C43 108.5(3) . . ?
O4 C42 H42A 110.0 . . ?
C43 C42 H42A 110.0 . . ?
O4 C42 H42B 110.0 . . ?
C43 C42 H42B 110.0 . . ?
H42A C42 H42B 108.4 . . ?
C48 C43 C44 118.5(4) . . ?
C48 C43 C42 120.0(4) . . ?
C44 C43 C42 121.6(4) . . ?
C45 C44 C43 121.0(4) . . ?
C45 C44 H44 119.5 . . ?
C43 C44 H44 119.5 . . ?
C46 C45 C44 118.7(4) . . ?
C46 C45 H45 120.6 . . ?
C44 C45 H45 120.6 . . ?
C47 C46 C45 121.9(5) . . ?
C47 C46 N8 118.9(5) . . ?
C45 C46 N8 119.2(5) . . ?
C46 C47 C48 118.6(5) . . ?
C46 C47 H47 120.7 . . ?
C48 C47 H47 120.7 . . ?
C43 C48 C47 121.3(4) . . ?
C43 C48 H48 119.3 . . ?
C47 C48 H48 119.3 . . ?

loop_
_geom_bond_atom_site_label_1
_geom_bond_atom_site_label_2
_geom_bond_distance
_geom_bond_site_symmetry_2
_geom_bond_publ_flag
N1 C9 1.314(5) . ?
N1 C1 1.352(5) . ?
N2 C9 1.393(5) . ?
N2 C13 1.467(5) . ?
N2 C17 1.469(5) . ?
N3 C12 1.140(7) . ?
N4 O2 1.220(5) . ?
N4 O3 1.221(5) . ?
N4 C22 1.460(6) . ?
N5 C33 1.312(5) . ?
N5 C25 1.360(5) . ?
N6 C33 1.395(5) . ?
N6 C41 1.466(5) . ?
N6 C37 1.469(5) . ?
N7 C36 1.139(6) . ?
N8 O5 1.206(6) . ?
N8 O6 1.210(6) . ?
N8 C46 1.467(6) . ?
O1 C7 1.370(5) . ?
O1 C18 1.428(5) . ?
O4 C31 1.381(5) . ?
O4 C42 1.440(5) . ?
C1 C2 1.362(6) . ?
C1 C10 1.495(6) . ?
C2 C3 1.414(6) . ?
C2 H2 0.9300 . ?
C3 C8 1.414(5) . ?
C3 C4 1.419(6) . ?
C4 C5 1.357(6) . ?
C4 H4 0.9300 . ?
C5 C6 1.414(6) . ?
C5 C11 1.511(5) . ?
C6 C7 1.381(5) . ?
C6 C12 1.422(7) . ?
C7 C8 1.414(6) . ?
C8 C9 1.448(5) . ?
C10 H10A 0.9600 . ?
C10 H10B 0.9600 . ?
C10 H10C 0.9600 . ?
C11 H11A 0.9600 . ?
C11 H11B 0.9600 . ?
C11 H11C 0.9600 . ?
C13 C14 1.510(6) . ?
C13 H13A 0.9700 . ?
C13 H13B 0.9700 . ?
C14 C15 1.514(6) . ?
C14 H14A 0.9700 . ?
C14 H14B 0.9700 . ?
C15 C16 1.498(8) . ?
C15 H15A 0.9700 . ?
C15 H15B 0.9700 . ?
C16 C17 1.523(6) . ?
C16 H16A 0.9700 . ?
C16 H16B 0.9700 . ?
C17 H17A 0.9700 . ?
C17 H17B 0.9700 . ?
C18 C19 1.500(6) . ?
C18 H18A 0.9700 . ?
C18 H18B 0.9700 . ?
C19 C20 1.383(6) . ?
C19 C24 1.388(5) . ?
C20 C21 1.363(6) . ?
C20 H20 0.9300 . ?
C21 C22 1.368(6) . ?
C21 H21 0.9300 . ?
C22 C23 1.368(6) . ?
C23 C24 1.374(6) . ?
C23 H23 0.9300 . ?
C24 H24 0.9300 . ?
C25 C26 1.356(6) . ?
C25 C34 1.496(6) . ?
C26 C27 1.400(6) . ?
C26 H26 0.9300 . ?
C27 C28 1.405(6) . ?
C27 C32 1.413(5) . ?
C28 C29 1.352(6) . ?
C28 H28 0.9300 . ?
C29 C30 1.418(6) . ?
C29 C35 1.507(6) . ?
C30 C31 1.368(5) . ?
C30 C36 1.449(7) . ?
C31 C32 1.411(5) . ?
C32 C33 1.446(5) . ?
C34 H34A 0.9600 . ?
C34 H34B 0.9600 . ?
C34 H34C 0.9600 . ?
C35 H35A 0.9600 . ?
C35 H35B 0.9600 . ?
C35 H35C 0.9600 . ?
C37 C38 1.507(6) . ?
C37 H37A 0.9700 . ?
C37 H37B 0.9700 . ?
C38 C39 1.509(6) . ?
C38 H38A 0.9700 . ?
C38 H38B 0.9700 . ?
C39 C40 1.515(7) . ?
C39 H39A 0.9700 . ?
C39 H39B 0.9700 . ?
C40 C41 1.512(6) . ?
C40 H40A 0.9700 . ?
C40 H40B 0.9700 . ?
C41 H41A 0.9700 . ?
C41 H41B 0.9700 . ?
C42 C43 1.493(6) . ?
C42 H42A 0.9700 . ?
C42 H42B 0.9700 . ?
C43 C48 1.367(6) . ?
C43 C44 1.379(5) . ?
C44 C45 1.375(6) . ?
C44 H44 0.9300 . ?
C45 C46 1.361(6) . ?
C45 H45 0.9300 . ?
C46 C47 1.359(6) . ?
C47 C48 1.377(6) . ?
C47 H47 0.9300 . ?
C48 H48 0.9300 . ?

loop_
_geom_torsion_atom_site_label_1
_geom_torsion_atom_site_label_2
_geom_torsion_atom_site_label_3
_geom_torsion_atom_site_label_4
_geom_torsion
_geom_torsion_site_symmetry_1
_geom_torsion_site_symmetry_2
_geom_torsion_site_symmetry_3
_geom_torsion_site_symmetry_4
_geom_torsion_publ_flag
C9 N1 C1 C2 -4.6(7) . . . . ?
C9 N1 C1 C10 177.9(4) . . . . ?
N1 C1 C2 C3 9.8(7) . . . . ?
C10 C1 C2 C3 -172.9(4) . . . . ?
C1 C2 C3 C8 -2.9(6) . . . . ?
C1 C2 C3 C4 172.4(4) . . . . ?
C8 C3 C4 C5 4.3(7) . . . . ?
C2 C3 C4 C5 -170.9(4) . . . . ?
C3 C4 C5 C6 1.3(7) . . . . ?
C3 C4 C5 C11 178.9(4) . . . . ?
C4 C5 C6 C7 -3.1(6) . . . . ?
C11 C5 C6 C7 179.3(4) . . . . ?
C4 C5 C6 C12 174.0(5) . . . . ?
C11 C5 C6 C12 -3.6(7) . . . . ?
C18 O1 C7 C6 -97.3(4) . . . . ?
C18 O1 C7 C8 81.8(5) . . . . ?
C5 C6 C7 O1 178.4(4) . . . . ?
C12 C6 C7 O1 1.2(6) . . . . ?
C5 C6 C7 C8 -0.7(6) . . . . ?
C12 C6 C7 C8 -177.9(4) . . . . ?
C2 C3 C8 C7 167.5(4) . . . . ?
C4 C3 C8 C7 -7.9(6) . . . . ?
C2 C3 C8 C9 -7.8(6) . . . . ?
C4 C3 C8 C9 176.8(4) . . . . ?
O1 C7 C8 C3 -172.9(4) . . . . ?
C6 C7 C8 C3 6.2(6) . . . . ?
O1 C7 C8 C9 1.8(6) . . . . ?
C6 C7 C8 C9 -179.1(4) . . . . ?
C1 N1 C9 N2 173.8(4) . . . . ?
C1 N1 C9 C8 -7.2(6) . . . . ?
C13 N2 C9 N1 -121.8(4) . . . . ?
C17 N2 C9 N1 11.5(6) . . . . ?
C13 N2 C9 C8 59.2(5) . . . . ?
C17 N2 C9 C8 -167.4(4) . . . . ?
C3 C8 C9 N1 13.3(6) . . . . ?
C7 C8 C9 N1 -161.5(4) . . . . ?
C3 C8 C9 N2 -167.8(4) . . . . ?
C7 C8 C9 N2 17.5(6) . . . . ?
C9 N2 C13 C14 -165.4(4) . . . . ?
C17 N2 C13 C14 59.5(5) . . . . ?
N2 C13 C14 C15 -56.5(5) . . . . ?
C13 C14 C15 C16 54.5(6) . . . . ?
C14 C15 C16 C17 -55.8(6) . . . . ?
C9 N2 C17 C16 166.6(4) . . . . ?
C13 N2 C17 C16 -58.5(5) . . . . ?
C15 C16 C17 N2 57.1(6) . . . . ?
C7 O1 C18 C19 175.5(3) . . . . ?
O1 C18 C19 C20 139.8(4) . . . . ?
O1 C18 C19 C24 -40.7(5) . . . . ?
C24 C19 C20 C21 -0.6(6) . . . . ?
C18 C19 C20 C21 178.9(4) . . . . ?
C19 C20 C21 C22 0.5(7) . . . . ?
C20 C21 C22 C23 -0.2(6) . . . . ?
C20 C21 C22 N4 -178.4(4) . . . . ?
O2 N4 C22 C21 -15.5(6) . . . . ?
O3 N4 C22 C21 163.5(4) . . . . ?
O2 N4 C22 C23 166.2(4) . . . . ?
O3 N4 C22 C23 -14.8(6) . . . . ?
C21 C22 C23 C24 0.0(6) . . . . ?
N4 C22 C23 C24 178.2(4) . . . . ?
C22 C23 C24 C19 -0.1(6) . . . . ?
C20 C19 C24 C23 0.4(6) . . . . ?
C18 C19 C24 C23 -179.1(4) . . . . ?
C33 N5 C25 C26 4.5(6) . . . . ?
C33 N5 C25 C34 -179.7(4) . . . . ?
N5 C25 C26 C27 -7.9(6) . . . . ?
C34 C25 C26 C27 176.7(4) . . . . ?
C25 C26 C27 C28 -178.0(4) . . . . ?
C25 C26 C27 C32 0.9(6) . . . . ?
C26 C27 C28 C29 174.0(4) . . . . ?
C32 C27 C28 C29 -4.9(6) . . . . ?
C27 C28 C29 C30 -2.1(7) . . . . ?
C27 C28 C29 C35 178.8(4) . . . . ?
C28 C29 C30 C31 4.5(6) . . . . ?
C35 C29 C30 C31 -176.4(4) . . . . ?
C28 C29 C30 C36 -175.3(4) . . . . ?
C35 C29 C30 C36 3.8(7) . . . . ?
C29 C30 C31 O4 -178.8(3) . . . . ?
C36 C30 C31 O4 1.0(5) . . . . ?
C29 C30 C31 C32 0.3(6) . . . . ?
C36 C30 C31 C32 -179.9(4) . . . . ?
C42 O4 C31 C30 102.4(4) . . . . ?
C42 O4 C31 C32 -76.6(4) . . . . ?
C30 C31 C32 C27 -7.2(5) . . . . ?
O4 C31 C32 C27 171.9(3) . . . . ?
C30 C31 C32 C33 175.1(4) . . . . ?
O4 C31 C32 C33 -5.9(6) . . . . ?
C26 C27 C32 C31 -169.5(4) . . . . ?
C28 C27 C32 C31 9.4(5) . . . . ?
C26 C27 C32 C33 8.5(5) . . . . ?
C28 C27 C32 C33 -172.6(4) . . . . ?
C25 N5 C33 N6 -174.8(3) . . . . ?
C25 N5 C33 C32 5.8(6) . . . . ?
C41 N6 C33 N5 -9.8(5) . . . . ?
C37 N6 C33 N5 122.8(4) . . . . ?
C41 N6 C33 C32 169.7(3) . . . . ?
C37 N6 C33 C32 -57.8(5) . . . . ?
C31 C32 C33 N5 165.6(4) . . . . ?
C27 C32 C33 N5 -12.2(5) . . . . ?
C31 C32 C33 N6 -13.8(6) . . . . ?
C27 C32 C33 N6 168.4(3) . . . . ?
C33 N6 C37 C38 163.9(3) . . . . ?
C41 N6 C37 C38 -61.1(4) . . . . ?
N6 C37 C38 C39 58.8(5) . . . . ?
C37 C38 C39 C40 -54.3(5) . . . . ?
C38 C39 C40 C41 53.1(5) . . . . ?
C33 N6 C41 C40 -166.0(3) . . . . ?
C37 N6 C41 C40 59.2(4) . . . . ?
C39 C40 C41 N6 -55.7(5) . . . . ?
C31 O4 C42 C43 -170.1(3) . . . . ?
O4 C42 C43 C48 -125.5(4) . . . . ?
O4 C42 C43 C44 56.5(5) . . . . ?
C48 C43 C44 C45 -2.0(6) . . . . ?
C42 C43 C44 C45 176.0(4) . . . . ?
C43 C44 C45 C46 0.5(7) . . . . ?
C44 C45 C46 C47 0.8(7) . . . . ?
C44 C45 C46 N8 -177.6(4) . . . . ?
O5 N8 C46 C47 1.7(8) . . . . ?
O6 N8 C46 C47 -177.1(5) . . . . ?
O5 N8 C46 C45 -179.9(6) . . . . ?
O6 N8 C46 C45 1.3(8) . . . . ?
C45 C46 C47 C48 -0.5(7) . . . . ?
N8 C46 C47 C48 177.9(4) . . . . ?
C44 C43 C48 C47 2.2(6) . . . . ?
C42 C43 C48 C47 -175.8(4) . . . . ?
C46 C47 C48 C43 -1.1(7) . . . . ?
